data_4325968
loop_
_publ_author_name
'Nanda D. Paul'
'Subhas Samanta'
'Tapan K. Mondal'
'Sreebrata Goswami'

_publ_section_title
;
 Examples of Reductive Azo Cleavage and Oxidative Azo Bond Formation on
 Re2(CO)10 Template: Isolation and Characterization of Re(III) Complexes
 of New Azo-Aromatic Ligands
;
_journal_name_full 'Inorganic Chemistry'
_journal_page_first 7886
_journal_page_last 7893
_journal_paper_doi 10.1021/ic201200r
_journal_volume 50
_journal_year 2011
_chemical_formula_moiety 'C47 H66 N5 O3 Re, C O'
_chemical_formula_sum 'C48 H66 N5 O4 Re'
_chemical_formula_weight 963.27
_chemical_name_systematic
;
 ?
;
_space_group_IT_number 2
_symmetry_cell_setting triclinic
_symmetry_space_group_name_Hall '-P 1'
_symmetry_space_group_name_H-M 'P -1'
_atom_sites_solution_hydrogens geom
_atom_sites_solution_primary direct
_atom_sites_solution_secondary difmap
_audit_creation_method SHELXL-97
_cell_angle_alpha 94.595(14)
_cell_angle_beta 92.864(16)
_cell_angle_gamma 102.871(14)
_cell_formula_units_Z 2
_cell_length_a 10.579(6)
_cell_length_b 12.786(7)
_cell_length_c 18.829(11)
_cell_measurement_temperature 150(2)
_cell_measurement_theta_max 24.7
_cell_measurement_theta_min 1.1
_cell_volume 2469(2)
_computing_cell_refinement 'Bruker SMART'
_computing_data_collection 'Bruker SMART'
_computing_data_reduction 'Bruker SAINT'
_computing_molecular_graphics 'Bruker SHELXTL'
_computing_publication_material 'Bruker SHELXTL'
_computing_structure_refinement 'SHELXL-97 (Sheldrick, 1997)'
_computing_structure_solution 'SHELXL-97 (Sheldrick, 1990)'
_diffrn_ambient_temperature 150(2)
_diffrn_measured_fraction_theta_full 0.993
_diffrn_measured_fraction_theta_max 0.993
_diffrn_radiation_monochromator graphite
_diffrn_radiation_source 'fine-focus sealed tube'
_diffrn_radiation_type MoK\a
_diffrn_radiation_wavelength 0.71073
_diffrn_reflns_av_R_equivalents 0.0000
_diffrn_reflns_av_sigmaI/netI 0.0866
_diffrn_reflns_limit_h_max 12
_diffrn_reflns_limit_h_min -12
_diffrn_reflns_limit_k_max 14
_diffrn_reflns_limit_k_min -15
_diffrn_reflns_limit_l_max 22
_diffrn_reflns_limit_l_min 0
_diffrn_reflns_number 8364
_diffrn_reflns_theta_full 24.71
_diffrn_reflns_theta_max 24.71
_diffrn_reflns_theta_min 1.09
_exptl_absorpt_coefficient_mu 2.505
_exptl_absorpt_correction_T_max 0.7050
_exptl_absorpt_correction_T_min 0.6475
_exptl_absorpt_correction_type empirical
_exptl_absorpt_process_details SADABS
_exptl_crystal_colour dark
_exptl_crystal_density_diffrn 1.301
_exptl_crystal_description prism
_exptl_crystal_F_000 1000
_exptl_crystal_size_max 0.19
_exptl_crystal_size_mid 0.17
_exptl_crystal_size_min 0.15
_refine_diff_density_max 1.548
_refine_diff_density_min -1.290
_refine_diff_density_rms 0.144
_refine_ls_extinction_method none
_refine_ls_goodness_of_fit_ref 1.033
_refine_ls_hydrogen_treatment mixed
_refine_ls_matrix_type full
_refine_ls_number_parameters 527
_refine_ls_number_reflns 8364
_refine_ls_number_restraints 42
_refine_ls_restrained_S_all 1.034
_refine_ls_R_factor_all 0.0888
_refine_ls_R_factor_gt 0.0599
_refine_ls_shift/su_max 0.000
_refine_ls_shift/su_mean 0.000
_refine_ls_structure_factor_coef Fsqd
_refine_ls_weighting_details 'calc w=1/[\s^2^(Fo^2^)+(0.0888P)^2^+4.1363P] where P=(Fo^2^+2Fc^2^)/3'
_refine_ls_weighting_scheme calc
_refine_ls_wR_factor_gt 0.1475
_refine_ls_wR_factor_ref 0.1668
_reflns_number_gt 6217
_reflns_number_total 8364
_reflns_threshold_expression >2sigma(I)
_cod_data_source_file ic201200r_si_002_2.cif
_cod_data_source_block 2
_cod_database_code 4325968

loop_
_symmetry_equiv_pos_as_xyz
'x, y, z'
'-x, -y, -z'

loop_
_atom_site_label
_atom_site_type_symbol
_atom_site_fract_x
_atom_site_fract_y
_atom_site_fract_z
_atom_site_U_iso_or_equiv
_atom_site_adp_type
_atom_site_occupancy
_atom_site_symmetry_multiplicity
_atom_site_calc_flag
_atom_site_refinement_flags
Re1 Re 0.16043(3) 0.41533(3) 0.33622(2) 0.04174(15) Uani 1 1 d .
O1 O 0.1397(6) 0.2595(5) 0.3547(3) 0.0465(15) Uani 1 1 d .
O3 O 0.1976(6) 0.5462(5) 0.2782(3) 0.0457(15) Uani 1 1 d .
O2 O 0.1557(6) 0.3489(5) 0.2374(3) 0.0484(16) Uani 1 1 d .
N1 N 0.0950(7) 0.5316(6) 0.3971(4) 0.0474(19) Uani 1 1 d .
N2 N 0.2250(7) 0.4975(6) 0.4907(4) 0.0439(18) Uani 1 1 d .
N3 N 0.2207(7) 0.4163(6) 0.4398(4) 0.0433(18) Uani 1 1 d .
N5 N 0.3495(7) 0.4431(6) 0.3270(4) 0.0414(18) Uani 1 1 d .
N4 N -0.0296(6) 0.3646(5) 0.3111(3) 0.0326(15) Uani 1 1 d .
H4' H -0.0881 0.3856 0.3369 0.039 Uiso 1 1 calc R
C1 C 0.0104(9) 0.5882(8) 0.3708(6) 0.055(3) Uani 1 1 d .
H1 H -0.0283 0.5687 0.3236 0.067 Uiso 1 1 calc R
C2 C -0.0199(10) 0.6722(9) 0.4109(7) 0.065(3) Uani 1 1 d .
H2 H -0.0790 0.7102 0.3914 0.078 Uiso 1 1 calc R
C3 C 0.0346(11) 0.7014(8) 0.4785(7) 0.063(3) Uani 1 1 d .
H3 H 0.0131 0.7593 0.5064 0.075 Uiso 1 1 calc R
C4 C 0.1217(10) 0.6464(8) 0.5065(6) 0.057(3) Uani 1 1 d .
H4 H 0.1610 0.6663 0.5536 0.069 Uiso 1 1 calc R
C5 C 0.1503(9) 0.5619(7) 0.4645(5) 0.046(2) Uani 1 1 d .
C6 C 0.2568(8) 0.3224(7) 0.4616(5) 0.040(2) Uani 1 1 d .
C7 C 0.3235(9) 0.3104(8) 0.5249(5) 0.050(2) Uani 1 1 d .
H7 H 0.3552 0.3707 0.5590 0.060 Uiso 1 1 calc R
C8 C 0.3429(10) 0.2122(9) 0.5378(5) 0.056(3) Uani 1 1 d .
C9 C 0.2858(9) 0.1222(9) 0.4857(5) 0.053(3) Uani 1 1 d .
H9 H 0.2963 0.0527 0.4952 0.064 Uiso 1 1 calc R
C10 C 0.2167(9) 0.1314(8) 0.4226(5) 0.050(2) Uani 1 1 d .
C11 C 0.2050(8) 0.2352(7) 0.4106(5) 0.041(2) Uani 1 1 d .
C16 C 0.1548(12) 0.0357(9) 0.3687(6) 0.069(3) Uani 1 1 d .
C18 C 0.2092(16) 0.0528(10) 0.2964(7) 0.098(5) Uani 1 1 d .
H18A H 0.1690 -0.0089 0.2622 0.147 Uiso 1 1 calc R
H18B H 0.3035 0.0598 0.3008 0.147 Uiso 1 1 calc R
H18C H 0.1903 0.1186 0.2796 0.147 Uiso 1 1 calc R
C19 C 0.0075(13) 0.0217(11) 0.3623(9) 0.116(6) Uani 1 1 d .
H19A H -0.0311 -0.0395 0.3274 0.174 Uiso 1 1 calc R
H19B H -0.0138 0.0873 0.3465 0.174 Uiso 1 1 calc R
H19C H -0.0271 0.0083 0.4088 0.174 Uiso 1 1 calc R
C17 C 0.1806(14) -0.0693(8) 0.3931(8) 0.091(4) Uani 1 1 d .
H17A H 0.1405 -0.1293 0.3575 0.137 Uiso 1 1 calc R
H17B H 0.1433 -0.0822 0.4391 0.137 Uiso 1 1 calc R
H17C H 0.2745 -0.0639 0.3984 0.137 Uiso 1 1 calc R
C12 C 0.4207(11) 0.1971(10) 0.6053(6) 0.066(3) Uani 1 1 d .
C14 C 0.5633(12) 0.2635(12) 0.6017(7) 0.089(4) Uani 1 1 d .
H14A H 0.6004 0.2369 0.5591 0.134 Uiso 1 1 calc R
H14B H 0.6158 0.2555 0.6445 0.134 Uiso 1 1 calc R
H14C H 0.5630 0.3398 0.5993 0.134 Uiso 1 1 calc R
C13 C 0.3624(13) 0.2358(12) 0.6711(6) 0.088(4) Uani 1 1 d .
H13A H 0.4134 0.2253 0.7138 0.132 Uiso 1 1 calc R
H13B H 0.2726 0.1947 0.6721 0.132 Uiso 1 1 calc R
H13C H 0.3634 0.3125 0.6702 0.132 Uiso 1 1 calc R
C15 C 0.4258(13) 0.0775(10) 0.6107(7) 0.084(4) Uani 1 1 d .
H15A H 0.4637 0.0509 0.5684 0.126 Uiso 1 1 calc R
H15B H 0.3376 0.0342 0.6135 0.126 Uiso 1 1 calc R
H15C H 0.4793 0.0721 0.6537 0.126 Uiso 1 1 calc R
C39 C 0.3010(8) 0.5492(7) 0.2402(5) 0.045(2) Uani 1 1 d .
C34 C 0.3902(8) 0.4898(7) 0.2672(5) 0.042(2) Uani 1 1 d .
C35 C 0.5085(9) 0.4914(8) 0.2365(5) 0.053(3) Uani 1 1 d .
H35 H 0.5669 0.4521 0.2553 0.063 Uiso 1 1 calc R
C36 C 0.5394(9) 0.5496(9) 0.1795(5) 0.057(3) Uani 1 1 d .
C37 C 0.4497(8) 0.6058(8) 0.1521(5) 0.048(2) Uani 1 1 d .
H37 H 0.4705 0.6432 0.1111 0.057 Uiso 1 1 calc R
C38 C 0.3312(9) 0.6097(8) 0.1820(5) 0.052(2) Uani 1 1 d .
C44 C 0.2355(10) 0.6711(9) 0.1506(6) 0.058(3) Uani 1 1 d .
C47 C 0.1077(11) 0.5886(12) 0.1228(8) 0.096(5) Uani 1 1 d .
H47A H 0.1269 0.5369 0.0859 0.143 Uiso 1 1 calc R
H47B H 0.0459 0.6268 0.1025 0.143 Uiso 1 1 calc R
H47C H 0.0699 0.5501 0.1625 0.143 Uiso 1 1 calc R
C46 C 0.2906(12) 0.7314(12) 0.0870(7) 0.092(4) Uani 1 1 d .
H46A H 0.3054 0.6794 0.0490 0.138 Uiso 1 1 calc R
H46B H 0.3730 0.7822 0.1029 0.138 Uiso 1 1 calc R
H46C H 0.2284 0.7710 0.0688 0.138 Uiso 1 1 calc R
C45 C 0.2121(15) 0.7544(12) 0.2076(7) 0.097(5) Uani 1 1 d .
H45A H 0.1507 0.7936 0.1879 0.145 Uiso 1 1 calc R
H45B H 0.2945 0.8052 0.2232 0.145 Uiso 1 1 calc R
H45C H 0.1759 0.7182 0.2485 0.145 Uiso 1 1 calc R
C40 C 0.6681(10) 0.5562(10) 0.1442(6) 0.070(3) Uani 1 1 d .
C42 C 0.7431(14) 0.6703(12) 0.1439(11) 0.139(7) Uani 1 1 d .
H42A H 0.7612 0.7038 0.1931 0.208 Uiso 1 1 calc R
H42B H 0.6920 0.7105 0.1166 0.208 Uiso 1 1 calc R
H42C H 0.8253 0.6712 0.1219 0.208 Uiso 1 1 calc R
C41 C 0.7555(18) 0.4961(15) 0.1808(10) 0.139(6) Uani 1 1 d U
H41A H 0.7729 0.5243 0.2311 0.208 Uiso 1 1 calc R
H41B H 0.8375 0.5054 0.1575 0.208 Uiso 1 1 calc R
H41C H 0.7129 0.4193 0.1776 0.208 Uiso 1 1 calc R
C43 C 0.6458(19) 0.5084(16) 0.0680(10) 0.148(7) Uani 1 1 d U
H43A H 0.5901 0.5458 0.0415 0.222 Uiso 1 1 calc R
H43B H 0.6035 0.4317 0.0664 0.222 Uiso 1 1 calc R
H43C H 0.7294 0.5164 0.0464 0.222 Uiso 1 1 calc R
C25 C 0.0399(9) 0.2878(8) 0.2101(5) 0.048(2) Uani 1 1 d .
C20 C -0.0622(9) 0.2955(8) 0.2514(5) 0.051(2) Uani 1 1 d .
C21 C -0.1877(9) 0.2334(8) 0.2324(6) 0.054(3) Uani 1 1 d .
H21 H -0.2576 0.2397 0.2610 0.064 Uiso 1 1 calc R
C22 C -0.2084(10) 0.1622(9) 0.1708(6) 0.062(3) Uani 1 1 d .
C23 C -0.1050(11) 0.1567(10) 0.1299(6) 0.068(3) Uani 1 1 d .
H23 H -0.1207 0.1095 0.0872 0.082 Uiso 1 1 calc R
C24 C 0.0208(9) 0.2164(8) 0.1477(5) 0.052(2) Uani 1 1 d .
C30 C 0.1264(12) 0.2040(11) 0.0965(6) 0.074(3) Uani 1 1 d .
C31 C 0.188(3) 0.325(2) 0.0743(14) 0.209(11) Uani 1 1 d U
H31A H 0.2294 0.3717 0.1169 0.314 Uiso 1 1 calc R
H31B H 0.1182 0.3553 0.0536 0.314 Uiso 1 1 calc R
H31C H 0.2524 0.3219 0.0393 0.314 Uiso 1 1 calc R
C32 C 0.091(2) 0.147(3) 0.0343(18) 0.43(4) Uani 1 1 d .
H32A H -0.0012 0.1422 0.0223 0.638 Uiso 1 1 calc R
H32B H 0.1063 0.0747 0.0371 0.638 Uiso 1 1 calc R
H32C H 0.1427 0.1824 -0.0026 0.638 Uiso 1 1 calc R
C33 C 0.250(2) 0.207(2) 0.1299(14) 0.201(11) Uani 1 1 d U
H33A H 0.2526 0.2330 0.1804 0.302 Uiso 1 1 calc R
H33B H 0.3172 0.2555 0.1065 0.302 Uiso 1 1 calc R
H33C H 0.2668 0.1343 0.1259 0.302 Uiso 1 1 calc R
C26 C -0.3459(11) 0.0855(11) 0.1495(7) 0.077(4) Uani 1 1 d .
C29 C -0.335(2) -0.0286(19) 0.1494(13) 0.183(9) Uani 1 1 d U
H29A H -0.2691 -0.0416 0.1171 0.274 Uiso 1 1 calc R
H29B H -0.4190 -0.0766 0.1333 0.274 Uiso 1 1 calc R
H29C H -0.3095 -0.0427 0.1979 0.274 Uiso 1 1 calc R
C27 C -0.4461(18) 0.1077(16) 0.1985(10) 0.140(7) Uani 1 1 d U
H27A H -0.4528 0.1827 0.1973 0.210 Uiso 1 1 calc R
H27B H -0.4205 0.0952 0.2473 0.210 Uiso 1 1 calc R
H27C H -0.5303 0.0595 0.1829 0.210 Uiso 1 1 calc R
C28 C -0.394(2) 0.1091(17) 0.0778(11) 0.155(7) Uani 1 1 d U
H28A H -0.3998 0.1847 0.0796 0.232 Uiso 1 1 calc R
H28B H -0.4801 0.0624 0.0645 0.232 Uiso 1 1 calc R
H28C H -0.3336 0.0956 0.0422 0.232 Uiso 1 1 calc R
O4 O 0.5804(11) 0.3923(10) 0.3954(7) 0.127(4) Uani 1 1 d .
C48 C 0.5671(15) 0.2805(16) 0.3867(10) 0.122(6) Uani 1 1 d .
H5' H 0.413(8) 0.432(7) 0.355(5) 0.04(3) Uiso 1 1 d .

loop_
_atom_site_aniso_label
_atom_site_aniso_U_11
_atom_site_aniso_U_22
_atom_site_aniso_U_33
_atom_site_aniso_U_23
_atom_site_aniso_U_13
_atom_site_aniso_U_12
Re1 0.0377(2) 0.0439(3) 0.0434(2) 0.00527(16) 0.00616(14) 0.00761(16)
O1 0.051(4) 0.032(4) 0.053(4) -0.004(3) 0.005(3) 0.005(3)
O3 0.044(3) 0.053(4) 0.043(3) 0.008(3) 0.010(3) 0.015(3)
O2 0.039(3) 0.055(4) 0.048(4) 0.003(3) 0.004(3) 0.007(3)
N1 0.045(4) 0.042(5) 0.056(5) 0.012(4) 0.010(4) 0.009(4)
N2 0.057(5) 0.031(4) 0.042(4) 0.003(3) 0.008(4) 0.006(4)
N3 0.043(4) 0.037(5) 0.048(4) -0.002(4) 0.013(3) 0.006(3)
N5 0.039(4) 0.040(5) 0.038(4) 0.001(3) -0.006(3) -0.002(3)
N4 0.029(3) 0.044(4) 0.029(4) 0.004(3) 0.013(3) 0.014(3)
C1 0.053(6) 0.054(7) 0.067(7) 0.008(5) 0.013(5) 0.026(5)
C2 0.050(6) 0.064(8) 0.090(9) 0.020(7) 0.022(6) 0.022(5)
C3 0.070(7) 0.039(6) 0.086(9) 0.004(6) 0.038(6) 0.021(5)
C4 0.053(6) 0.055(7) 0.062(7) -0.003(5) 0.013(5) 0.009(5)
C5 0.042(5) 0.032(5) 0.057(6) 0.002(4) 0.012(4) -0.007(4)
C6 0.042(5) 0.023(5) 0.052(6) -0.001(4) 0.009(4) 0.001(4)
C7 0.051(6) 0.049(6) 0.044(5) -0.001(5) -0.010(4) 0.003(5)
C8 0.054(6) 0.074(8) 0.048(6) 0.016(5) 0.012(5) 0.023(6)
C9 0.054(6) 0.054(7) 0.054(6) 0.013(5) 0.008(5) 0.012(5)
C10 0.045(5) 0.038(6) 0.063(6) 0.001(5) 0.014(5) -0.001(4)
C11 0.041(5) 0.040(6) 0.047(5) 0.005(4) 0.010(4) 0.016(4)
C16 0.093(9) 0.042(7) 0.064(7) 0.000(5) -0.017(6) 0.005(6)
C18 0.159(14) 0.057(8) 0.071(9) -0.019(7) 0.011(9) 0.016(8)
C19 0.085(10) 0.066(9) 0.170(16) -0.036(10) -0.020(10) -0.017(7)
C17 0.129(12) 0.028(7) 0.108(11) 0.004(6) -0.003(9) 0.002(7)
C12 0.062(7) 0.074(8) 0.066(7) 0.022(6) -0.003(5) 0.018(6)
C14 0.073(8) 0.107(11) 0.094(10) 0.014(8) -0.013(7) 0.037(8)
C13 0.103(10) 0.117(11) 0.047(7) 0.007(7) -0.002(6) 0.032(9)
C15 0.099(10) 0.079(9) 0.081(9) 0.022(7) -0.007(7) 0.033(8)
C39 0.042(5) 0.043(6) 0.049(5) 0.006(4) 0.008(4) 0.002(4)
C34 0.038(5) 0.035(5) 0.050(5) 0.003(4) 0.001(4) 0.007(4)
C35 0.040(5) 0.065(7) 0.052(6) 0.012(5) -0.001(4) 0.009(5)
C36 0.042(5) 0.073(8) 0.057(6) 0.017(6) 0.010(5) 0.011(5)
C37 0.039(5) 0.055(6) 0.050(6) 0.011(5) 0.007(4) 0.008(5)
C38 0.053(6) 0.057(7) 0.047(6) 0.017(5) 0.011(5) 0.009(5)
C44 0.057(6) 0.065(7) 0.059(6) 0.024(6) 0.004(5) 0.024(5)
C47 0.047(7) 0.135(13) 0.106(11) 0.041(10) -0.015(7) 0.016(7)
C46 0.077(8) 0.129(12) 0.083(9) 0.063(9) 0.021(7) 0.030(8)
C45 0.125(12) 0.101(11) 0.088(10) 0.028(9) 0.013(9) 0.066(10)
C40 0.048(6) 0.093(9) 0.074(8) 0.031(7) 0.022(5) 0.018(6)
C42 0.085(10) 0.091(12) 0.23(2) 0.020(12) 0.091(12) -0.011(9)
C41 0.131(8) 0.145(8) 0.145(8) 0.027(5) 0.019(5) 0.034(5)
C43 0.144(8) 0.153(8) 0.146(8) 0.006(5) 0.021(5) 0.032(5)
C25 0.050(6) 0.045(6) 0.046(5) 0.000(4) 0.007(4) 0.003(5)
C20 0.046(5) 0.056(7) 0.048(6) 0.012(5) 0.003(4) 0.007(5)
C21 0.040(5) 0.056(7) 0.065(7) 0.015(5) 0.005(5) 0.008(5)
C22 0.059(7) 0.069(8) 0.051(6) 0.004(5) -0.008(5) 0.001(5)
C23 0.062(7) 0.077(8) 0.054(6) -0.008(6) 0.003(5) -0.004(6)
C24 0.052(6) 0.044(6) 0.056(6) -0.002(5) 0.010(5) 0.007(5)
C30 0.075(8) 0.085(9) 0.052(7) -0.017(6) 0.011(6) 0.004(7)
C31 0.210(12) 0.208(12) 0.207(12) 0.020(5) 0.025(5) 0.039(5)
C32 0.17(2) 0.54(6) 0.39(4) -0.38(4) 0.19(3) -0.18(3)
C33 0.196(11) 0.211(11) 0.199(11) 0.012(5) 0.017(5) 0.053(5)
C26 0.059(7) 0.096(10) 0.066(8) -0.009(7) -0.006(6) 0.003(7)
C29 0.178(10) 0.177(10) 0.189(10) 0.015(5) 0.013(5) 0.035(5)
C27 0.132(8) 0.145(8) 0.137(8) 0.008(5) 0.010(5) 0.022(5)
C28 0.149(8) 0.161(9) 0.149(9) 0.014(5) 0.005(5) 0.026(5)
O4 0.113(8) 0.103(9) 0.157(11) 0.004(8) -0.041(7) 0.020(7)
C48 0.084(11) 0.132(15) 0.141(15) -0.035(12) 0.006(10) 0.022(10)

loop_
_atom_type_symbol
_atom_type_description
_atom_type_scat_dispersion_real
_atom_type_scat_dispersion_imag
_atom_type_scat_source
Re Re -1.0185 7.2310 'International Tables Vol C Tables 4.2.6.8 and 6.1.1.4'
O O 0.0106 0.0060 'International Tables Vol C Tables 4.2.6.8 and 6.1.1.4'
N N 0.0061 0.0033 'International Tables Vol C Tables 4.2.6.8 and 6.1.1.4'
C C 0.0033 0.0016 'International Tables Vol C Tables 4.2.6.8 and 6.1.1.4'
H H 0.0000 0.0000 'International Tables Vol C Tables 4.2.6.8 and 6.1.1.4'

loop_
_geom_angle_atom_site_label_1
_geom_angle_atom_site_label_2
_geom_angle_atom_site_label_3
_geom_angle
N5 Re1 O2 82.2(3)
N5 Re1 N4 160.0(3)
O2 Re1 N4 77.9(2)
N5 Re1 O1 95.5(3)
O2 Re1 O1 79.9(3)
N4 Re1 O1 81.1(3)
N5 Re1 N3 80.7(3)
O2 Re1 N3 147.1(3)
N4 Re1 N3 116.7(3)
O1 Re1 N3 74.1(3)
N5 Re1 O3 76.2(3)
O2 Re1 O3 77.2(3)
N4 Re1 O3 99.1(2)
O1 Re1 O3 156.5(2)
N3 Re1 O3 124.8(3)
N5 Re1 N1 116.2(3)
O2 Re1 N1 142.5(3)
N4 Re1 N1 80.7(3)
O1 Re1 N1 126.5(3)
N3 Re1 N1 70.4(3)
O3 Re1 N1 76.2(3)
C11 O1 Re1 119.1(5)
C39 O3 Re1 112.3(5)
C25 O2 Re1 116.1(5)
C5 N1 C1 118.0(9)
C5 N1 Re1 118.0(6)
C1 N1 Re1 123.6(7)
N3 N2 C5 107.0(7)
N2 N3 C6 117.1(7)
N2 N3 Re1 125.1(6)
C6 N3 Re1 117.7(5)
C34 N5 Re1 114.9(6)
C34 N5 H5' 114(6)
Re1 N5 H5' 131(6)
C20 N4 Re1 115.1(5)
C20 N4 H4' 122.5
Re1 N4 H4' 122.5
C2 C1 N1 121.6(10)
C2 C1 H1 119.2
N1 C1 H1 119.2
C3 C2 C1 120.1(10)
C3 C2 H2 120.0
C1 C2 H2 120.0
C2 C3 C4 119.8(10)
C2 C3 H3 120.1
C4 C3 H3 120.1
C5 C4 C3 118.6(10)
C5 C4 H4 120.7
C3 C4 H4 120.7
N1 C5 N2 115.9(8)
N1 C5 C4 121.9(10)
N2 C5 C4 121.9(9)
C7 C6 C11 122.2(8)
C7 C6 N3 128.3(8)
C11 C6 N3 109.3(8)
C8 C7 C6 119.6(9)
C8 C7 H7 120.2
C6 C7 H7 120.2
C7 C8 C9 117.6(9)
C7 C8 C12 121.0(10)
C9 C8 C12 121.5(10)
C10 C9 C8 124.0(10)
C10 C9 H9 118.0
C8 C9 H9 118.0
C9 C10 C11 115.9(9)
C9 C10 C16 123.6(9)
C11 C10 C16 120.5(9)
O1 C11 C10 124.6(8)
O1 C11 C6 114.6(8)
C10 C11 C6 120.6(9)
C18 C16 C19 110.0(12)
C18 C16 C10 110.1(10)
C19 C16 C10 110.1(10)
C18 C16 C17 108.9(11)
C19 C16 C17 106.6(11)
C10 C16 C17 111.1(9)
C16 C18 H18A 109.5
C16 C18 H18B 109.5
H18A C18 H18B 109.5
C16 C18 H18C 109.5
H18A C18 H18C 109.5
H18B C18 H18C 109.5
C16 C19 H19A 109.5
C16 C19 H19B 109.5
H19A C19 H19B 109.5
C16 C19 H19C 109.5
H19A C19 H19C 109.5
H19B C19 H19C 109.5
C16 C17 H17A 109.5
C16 C17 H17B 109.5
H17A C17 H17B 109.5
C16 C17 H17C 109.5
H17A C17 H17C 109.5
H17B C17 H17C 109.5
C13 C12 C8 110.6(9)
C13 C12 C15 108.2(10)
C8 C12 C15 112.3(10)
C13 C12 C14 110.3(11)
C8 C12 C14 107.5(9)
C15 C12 C14 107.8(10)
C12 C14 H14A 109.5
C12 C14 H14B 109.5
H14A C14 H14B 109.5
C12 C14 H14C 109.5
H14A C14 H14C 109.5
H14B C14 H14C 109.5
C12 C13 H13A 109.5
C12 C13 H13B 109.5
H13A C13 H13B 109.5
C12 C13 H13C 109.5
H13A C13 H13C 109.5
H13B C13 H13C 109.5
C12 C15 H15A 109.5
C12 C15 H15B 109.5
H15A C15 H15B 109.5
C12 C15 H15C 109.5
H15A C15 H15C 109.5
H15B C15 H15C 109.5
O3 C39 C38 125.8(9)
O3 C39 C34 114.1(8)
C38 C39 C34 120.0(8)
N5 C34 C35 127.0(8)
N5 C34 C39 111.7(8)
C35 C34 C39 121.1(9)
C36 C35 C34 119.7(9)
C36 C35 H35 120.2
C34 C35 H35 120.2
C35 C36 C37 118.9(9)
C35 C36 C40 122.3(9)
C37 C36 C40 118.8(9)
C38 C37 C36 123.9(9)
C38 C37 H37 118.0
C36 C37 H37 118.0
C39 C38 C37 116.3(9)
C39 C38 C44 121.0(9)
C37 C38 C44 122.6(8)
C45 C44 C38 109.2(9)
C45 C44 C46 107.7(10)
C38 C44 C46 111.3(9)
C45 C44 C47 112.1(11)
C38 C44 C47 108.7(9)
C46 C44 C47 107.9(10)
C44 C47 H47A 109.5
C44 C47 H47B 109.5
H47A C47 H47B 109.5
C44 C47 H47C 109.5
H47A C47 H47C 109.5
H47B C47 H47C 109.5
C44 C46 H46A 109.5
C44 C46 H46B 109.5
H46A C46 H46B 109.5
C44 C46 H46C 109.5
H46A C46 H46C 109.5
H46B C46 H46C 109.5
C44 C45 H45A 109.5
C44 C45 H45B 109.5
H45A C45 H45B 109.5
C44 C45 H45C 109.5
H45A C45 H45C 109.5
H45B C45 H45C 109.5
C42 C40 C43 107.2(13)
C42 C40 C41 107.1(13)
C43 C40 C41 106.2(13)
C42 C40 C36 111.9(11)
C43 C40 C36 111.4(11)
C41 C40 C36 112.7(11)
C40 C42 H42A 109.5
C40 C42 H42B 109.5
H42A C42 H42B 109.5
C40 C42 H42C 109.5
H42A C42 H42C 109.5
H42B C42 H42C 109.5
C40 C41 H41A 109.5
C40 C41 H41B 109.5
H41A C41 H41B 109.5
C40 C41 H41C 109.5
H41A C41 H41C 109.5
H41B C41 H41C 109.5
C40 C43 H43A 109.5
C40 C43 H43B 109.5
H43A C43 H43B 109.5
C40 C43 H43C 109.5
H43A C43 H43C 109.5
H43B C43 H43C 109.5
O2 C25 C20 114.1(8)
O2 C25 C24 125.1(8)
C20 C25 C24 120.7(9)
N4 C20 C25 114.6(8)
N4 C20 C21 124.1(9)
C25 C20 C21 121.2(10)
C22 C21 C20 118.8(10)
C22 C21 H21 120.6
C20 C21 H21 120.6
C23 C22 C21 118.9(10)
C23 C22 C26 120.2(10)
C21 C22 C26 120.8(10)
C22 C23 C24 123.6(10)
C22 C23 H23 118.2
C24 C23 H23 118.2
C23 C24 C25 116.7(9)
C23 C24 C30 118.2(9)
C25 C24 C30 125.1(9)
C32 C30 C33 119(2)
C32 C30 C24 118.7(13)
C33 C30 C24 115.2(14)
C32 C30 C31 103(2)
C33 C30 C31 87.1(15)
C24 C30 C31 105.8(13)
C30 C31 H31A 109.5
C30 C31 H31B 109.5
H31A C31 H31B 109.5
C30 C31 H31C 109.5
H31A C31 H31C 109.5
H31B C31 H31C 109.5
C30 C32 H32A 109.5
C30 C32 H32B 109.5
H32A C32 H32B 109.5
C30 C32 H32C 109.5
H32A C32 H32C 109.5
H32B C32 H32C 109.5
C30 C33 H33A 109.5
C30 C33 H33B 109.5
H33A C33 H33B 109.5
C30 C33 H33C 109.5
H33A C33 H33C 109.5
H33B C33 H33C 109.5
C29 C26 C28 111.6(15)
C29 C26 C27 110.6(15)
C28 C26 C27 104.4(14)
C29 C26 C22 109.2(13)
C28 C26 C22 109.0(12)
C27 C26 C22 112.0(12)
C26 C29 H29A 109.5
C26 C29 H29B 109.5
H29A C29 H29B 109.5
C26 C29 H29C 109.5
H29A C29 H29C 109.5
H29B C29 H29C 109.5
C26 C27 H27A 109.5
C26 C27 H27B 109.5
H27A C27 H27B 109.5
C26 C27 H27C 109.5
H27A C27 H27C 109.5
H27B C27 H27C 109.5
C26 C28 H28A 109.5
C26 C28 H28B 109.5
H28A C28 H28B 109.5
C26 C28 H28C 109.5
H28A C28 H28C 109.5
H28B C28 H28C 109.5

loop_
_geom_bond_atom_site_label_1
_geom_bond_atom_site_label_2
_geom_bond_distance
Re1 N5 1.971(8)
Re1 O2 1.976(6)
Re1 N4 1.990(6)
Re1 O1 2.015(6)
Re1 N3 2.019(8)
Re1 O3 2.047(6)
Re1 N1 2.066(8)
O1 C11 1.327(11)
O3 C39 1.331(10)
O2 C25 1.350(11)
N1 C5 1.360(12)
N1 C1 1.368(12)
N2 N3 1.346(10)
N2 C5 1.364(12)
N3 C6 1.422(11)
N5 C34 1.360(11)
N5 H5' 0.88(9)
N4 C20 1.352(11)
N4 H4' 0.8800
C1 C2 1.368(14)
C1 H1 0.9500
C2 C3 1.359(16)
C2 H2 0.9500
C3 C4 1.386(15)
C3 H3 0.9500
C4 C5 1.384(13)
C4 H4 0.9500
C6 C7 1.393(13)
C6 C11 1.403(12)
C7 C8 1.355(14)
C7 H7 0.9500
C8 C9 1.449(14)
C8 C12 1.529(14)
C9 C10 1.390(14)
C9 H9 0.9500
C10 C11 1.395(13)
C10 C16 1.529(14)
C16 C18 1.517(17)
C16 C19 1.525(18)
C16 C17 1.529(15)
C18 H18A 0.9800
C18 H18B 0.9800
C18 H18C 0.9800
C19 H19A 0.9800
C19 H19B 0.9800
C19 H19C 0.9800
C17 H17A 0.9800
C17 H17B 0.9800
C17 H17C 0.9800
C12 C13 1.508(16)
C12 C15 1.553(16)
C12 C14 1.565(16)
C14 H14A 0.9800
C14 H14B 0.9800
C14 H14C 0.9800
C13 H13A 0.9800
C13 H13B 0.9800
C13 H13C 0.9800
C15 H15A 0.9800
C15 H15B 0.9800
C15 H15C 0.9800
C39 C38 1.402(12)
C39 C34 1.435(12)
C34 C35 1.401(12)
C35 C36 1.367(13)
C35 H35 0.9500
C36 C37 1.413(13)
C36 C40 1.533(13)
C37 C38 1.409(12)
C37 H37 0.9500
C38 C44 1.536(13)
C44 C45 1.519(16)
C44 C46 1.545(14)
C44 C47 1.556(16)
C47 H47A 0.9800
C47 H47B 0.9800
C47 H47C 0.9800
C46 H46A 0.9800
C46 H46B 0.9800
C46 H46C 0.9800
C45 H45A 0.9800
C45 H45B 0.9800
C45 H45C 0.9800
C40 C42 1.497(17)
C40 C43 1.50(2)
C40 C41 1.503(19)
C42 H42A 0.9800
C42 H42B 0.9800
C42 H42C 0.9800
C41 H41A 0.9800
C41 H41B 0.9800
C41 H41C 0.9800
C43 H43A 0.9800
C43 H43B 0.9800
C43 H43C 0.9800
C25 C20 1.378(13)
C25 C24 1.406(13)
C20 C21 1.400(13)
C21 C22 1.392(14)
C21 H21 0.9500
C22 C23 1.380(15)
C22 C26 1.575(15)
C23 C24 1.388(14)
C23 H23 0.9500
C24 C30 1.538(14)
C30 C32 1.32(2)
C30 C33 1.42(2)
C30 C31 1.64(3)
C31 H31A 0.9800
C31 H31B 0.9800
C31 H31C 0.9800
C32 H32A 0.9800
C32 H32B 0.9800
C32 H32C 0.9800
C33 H33A 0.9800
C33 H33B 0.9800
C33 H33C 0.9800
C26 C29 1.49(2)
C26 C28 1.50(2)
C26 C27 1.50(2)
C29 H29A 0.9800
C29 H29B 0.9800
C29 H29C 0.9800
C27 H27A 0.9800
C27 H27B 0.9800
C27 H27C 0.9800
C28 H28A 0.9800
C28 H28B 0.9800
C28 H28C 0.9800
O4 C48 1.399(19)

loop_
_geom_torsion_atom_site_label_1
_geom_torsion_atom_site_label_2
_geom_torsion_atom_site_label_3
_geom_torsion_atom_site_label_4
_geom_torsion
N5 Re1 O1 C11 59.3(6)
O2 Re1 O1 C11 140.3(6)
N4 Re1 O1 C11 -140.5(6)
N3 Re1 O1 C11 -19.4(6)
O3 Re1 O1 C11 127.0(7)
N1 Re1 O1 C11 -69.1(7)
N5 Re1 O3 C39 27.7(6)
O2 Re1 O3 C39 -57.2(6)
N4 Re1 O3 C39 -132.4(6)
O1 Re1 O3 C39 -43.7(9)
N3 Re1 O3 C39 95.9(6)
N1 Re1 O3 C39 149.6(6)
N5 Re1 O2 C25 167.3(7)
N4 Re1 O2 C25 -12.7(6)
O1 Re1 O2 C25 70.3(6)
N3 Re1 O2 C25 108.1(7)
O3 Re1 O2 C25 -115.1(7)
N1 Re1 O2 C25 -69.2(8)
N5 Re1 N1 C5 -53.3(7)
O2 Re1 N1 C5 -166.3(5)
N4 Re1 N1 C5 138.0(7)
O1 Re1 N1 C5 66.4(7)
N3 Re1 N1 C5 15.3(6)
O3 Re1 N1 C5 -120.1(7)
N5 Re1 N1 C1 118.9(8)
O2 Re1 N1 C1 6.0(10)
N4 Re1 N1 C1 -49.8(7)
O1 Re1 N1 C1 -121.4(7)
N3 Re1 N1 C1 -172.5(8)
O3 Re1 N1 C1 52.1(7)
C5 N2 N3 C6 -161.2(7)
C5 N2 N3 Re1 16.2(9)
N5 Re1 N3 N2 104.2(7)
O2 Re1 N3 N2 163.8(6)
N4 Re1 N3 N2 -86.2(7)
O1 Re1 N3 N2 -157.3(7)
O3 Re1 N3 N2 38.3(8)
N1 Re1 N3 N2 -17.9(6)
N5 Re1 N3 C6 -78.4(6)
O2 Re1 N3 C6 -18.8(9)
N4 Re1 N3 C6 91.2(6)
O1 Re1 N3 C6 20.1(6)
O3 Re1 N3 C6 -144.3(5)
N1 Re1 N3 C6 159.5(7)
O2 Re1 N5 C34 50.1(6)
N4 Re1 N5 C34 50.0(12)
O1 Re1 N5 C34 129.1(6)
N3 Re1 N5 C34 -158.1(7)
O3 Re1 N5 C34 -28.6(6)
N1 Re1 N5 C34 -95.4(7)
N5 Re1 N4 C20 13.5(12)
O2 Re1 N4 C20 13.4(6)
O1 Re1 N4 C20 -68.1(6)
N3 Re1 N4 C20 -135.2(6)
O3 Re1 N4 C20 88.1(6)
N1 Re1 N4 C20 162.4(7)
C5 N1 C1 C2 -0.8(14)
Re1 N1 C1 C2 -173.0(7)
N1 C1 C2 C3 0.1(16)
C1 C2 C3 C4 0.5(16)
C2 C3 C4 C5 -0.4(15)
C1 N1 C5 N2 174.5(8)
Re1 N1 C5 N2 -12.8(10)
C1 N1 C5 C4 0.9(13)
Re1 N1 C5 C4 173.6(7)
N3 N2 C5 N1 -1.1(10)
N3 N2 C5 C4 172.5(8)
C3 C4 C5 N1 -0.3(14)
C3 C4 C5 N2 -173.5(9)
N2 N3 C6 C7 -15.8(13)
Re1 N3 C6 C7 166.6(8)
N2 N3 C6 C11 159.4(7)
Re1 N3 C6 C11 -18.2(9)
C11 C6 C7 C8 1.8(14)
N3 C6 C7 C8 176.5(9)
C6 C7 C8 C9 -3.4(14)
C6 C7 C8 C12 177.4(9)
C7 C8 C9 C10 2.3(15)
C12 C8 C9 C10 -178.5(9)
C8 C9 C10 C11 0.7(14)
C8 C9 C10 C16 -178.9(10)
Re1 O1 C11 C10 -168.6(7)
Re1 O1 C11 C6 15.5(9)
C9 C10 C11 O1 -178.0(8)
C16 C10 C11 O1 1.5(14)
C9 C10 C11 C6 -2.4(13)
C16 C10 C11 C6 177.1(9)
C7 C6 C11 O1 177.3(8)
N3 C6 C11 O1 1.8(10)
C7 C6 C11 C10 1.3(13)
N3 C6 C11 C10 -174.2(8)
C9 C10 C16 C18 -121.3(11)
C11 C10 C16 C18 59.2(14)
C9 C10 C16 C19 117.2(12)
C11 C10 C16 C19 -62.3(14)
C9 C10 C16 C17 -0.6(15)
C11 C10 C16 C17 179.9(10)
C7 C8 C12 C13 56.5(14)
C9 C8 C12 C13 -122.6(11)
C7 C8 C12 C15 177.5(10)
C9 C8 C12 C15 -1.6(14)
C7 C8 C12 C14 -64.0(13)
C9 C8 C12 C14 116.8(11)
Re1 O3 C39 C38 162.0(8)
Re1 O3 C39 C34 -22.7(9)
Re1 N5 C34 C35 -160.7(8)
Re1 N5 C34 C39 24.8(9)
O3 C39 C34 N5 -0.4(11)
C38 C39 C34 N5 175.2(8)
O3 C39 C34 C35 -175.2(8)
C38 C39 C34 C35 0.3(14)
N5 C34 C35 C36 -174.6(9)
C39 C34 C35 C36 -0.6(15)
C34 C35 C36 C37 -1.0(16)
C34 C35 C36 C40 179.0(10)
C35 C36 C37 C38 2.9(16)
C40 C36 C37 C38 -177.1(10)
O3 C39 C38 C37 176.4(9)
C34 C39 C38 C37 1.4(14)
O3 C39 C38 C44 -6.9(16)
C34 C39 C38 C44 178.0(9)
C36 C37 C38 C39 -3.1(15)
C36 C37 C38 C44 -179.7(10)
C39 C38 C44 C45 61.3(13)
C37 C38 C44 C45 -122.3(11)
C39 C38 C44 C46 -180.0(10)
C37 C38 C44 C46 -3.5(15)
C39 C38 C44 C47 -61.2(13)
C37 C38 C44 C47 115.2(11)
C35 C36 C40 C42 -123.0(14)
C37 C36 C40 C42 57.0(16)
C35 C36 C40 C43 117.1(14)
C37 C36 C40 C43 -62.9(16)
C35 C36 C40 C41 -2.2(18)
C37 C36 C40 C41 177.8(12)
Re1 O2 C25 C20 10.0(11)
Re1 O2 C25 C24 -166.2(8)
Re1 N4 C20 C25 -12.3(11)
Re1 N4 C20 C21 166.2(8)
O2 C25 C20 N4 1.6(13)
C24 C25 C20 N4 178.0(9)
O2 C25 C20 C21 -177.0(8)
C24 C25 C20 C21 -0.6(15)
N4 C20 C21 C22 -177.8(9)
C25 C20 C21 C22 0.6(15)
C20 C21 C22 C23 -1.2(16)
C20 C21 C22 C26 176.3(10)
C21 C22 C23 C24 1.9(18)
C26 C22 C23 C24 -175.6(11)
C22 C23 C24 C25 -1.8(17)
C22 C23 C24 C30 -178.8(11)
O2 C25 C24 C23 177.1(10)
C20 C25 C24 C23 1.1(15)
O2 C25 C24 C30 -6.1(17)
C20 C25 C24 C30 177.9(10)
C23 C24 C30 C32 7(3)
C25 C24 C30 C32 -169(3)
C23 C24 C30 C33 -142.9(16)
C25 C24 C30 C33 40(2)
C23 C24 C30 C31 122.8(14)
C25 C24 C30 C31 -53.9(17)
C23 C22 C26 C29 59.9(17)
C21 C22 C26 C29 -117.6(15)
C23 C22 C26 C28 -62.3(17)
C21 C22 C26 C28 120.3(14)
C23 C22 C26 C27 -177.3(13)
C21 C22 C26 C27 5.3(18)
